data_2003393
loop_
_publ_author_name
'P\`epe, G.'
'Astier, J.-P.'
'Estienne, J.'
'Bressot, C.'
'Asfari, Z.'
'Vicens, J.'

_publ_section_title
;
 1,2-Bis-crown-5-calix[4]arene
;
_journal_issue 4
_journal_name_full 'Acta Crystallographica Section C'
_journal_page_first 726
_journal_page_last 729
_journal_paper_doi 10.1107/S0108270194002994
_journal_volume 51
_journal_year 1995
_chemical_formula_moiety 'C44 H52 O10'
_chemical_formula_structural 'C44 H52 O10'
_chemical_formula_sum 'C44 H52 O10'
_chemical_formula_weight 740.89
_chemical_name_systematic
;
1,2-Bis-crown-5-calix [4] arene
;
_space_group_IT_number 13
_symmetry_cell_setting monoclinic
_symmetry_space_group_name_Hall '-P 2yc'
_symmetry_space_group_name_H-M 'P 1 2/c 1'
_cell_angle_alpha 90.00
_cell_angle_beta 112.89(2)
_cell_angle_gamma 90.00
_cell_formula_units_Z 4
_cell_length_a 18.060(2)
_cell_length_b 10.716(1)
_cell_length_c 22.338(2)
_cell_measurement_reflns_used 25
_cell_measurement_temperature 295
_cell_measurement_theta_max 45.0
_cell_measurement_theta_min 15.00
_cell_volume 3982.7(9)
_computing_cell_refinement 'CAD-4 software (Enraf-Nonius, 1979)'
_computing_data_collection 'CAD-4 software (Enraf-Nonius, 1979)'
_computing_data_reduction 'Program elaborated at CRMC2'
_computing_molecular_graphics 'ORTEPII (Johnson, 1976) and GENMOL (Pepe & Siri, 1990)'
_computing_publication_material 'Word 5.0 on Macintoch LC II'
_computing_structure_refinement 'SHELX76 (Sheldrick, 1976)'
_computing_structure_solution
;MULTAN80 (Main, Fiske, Hull, Lessinger,
 Germain, Declercq & Woolfson, 1980)
;
_diffrn_ambient_temperature 295
_diffrn_measurement_device 'Enraf-Nonius CAD-4'
_diffrn_measurement_method \q
_diffrn_radiation_monochromator graphite
_diffrn_radiation_source 'X-ray tube'
_diffrn_radiation_type 'Cu K\a'
_diffrn_radiation_wavelength 1.5416
_diffrn_reflns_av_R_equivalents 0.01
_diffrn_reflns_limit_h_max 15
_diffrn_reflns_limit_h_min -15
_diffrn_reflns_limit_k_max 9
_diffrn_reflns_limit_k_min 0
_diffrn_reflns_limit_l_max 20
_diffrn_reflns_limit_l_min 0
_diffrn_reflns_number 7796
_diffrn_reflns_reduction_process 'SDP system'
_diffrn_reflns_theta_max 45
_diffrn_reflns_theta_min 2
_diffrn_standards_decay_% 0
_diffrn_standards_interval_time 60
_diffrn_standards_number 3
_exptl_absorpt_coefficient_mu 0.67
_exptl_absorpt_correction_type none
_exptl_crystal_colour colourless
_exptl_crystal_density_diffrn 1.24
_exptl_crystal_density_meas 1.22(2)
_exptl_crystal_density_method flotation
_exptl_crystal_description 'square prism'
_exptl_crystal_F_000 1584
_exptl_crystal_size_max 0.4
_exptl_crystal_size_mid 0.3
_exptl_crystal_size_min 0.3
_refine_diff_density_max -.25
_refine_diff_density_min .43
_refine_ls_goodness_of_fit_all XX
_refine_ls_goodness_of_fit_obs XX
_refine_ls_hydrogen_treatment 'H atoms not located'
_refine_ls_matrix_type full
_refine_ls_number_constraints 0
_refine_ls_number_parameters 325
_refine_ls_number_reflns 1851
_refine_ls_number_restraints 0
_refine_ls_restrained_S_all 1.65
_refine_ls_restrained_S_obs 1.65
_refine_ls_R_factor_all .11
_refine_ls_R_factor_obs .11
_refine_ls_shift/esd_max .35
_refine_ls_shift/esd_mean .35
_refine_ls_structure_factor_coef F
_refine_ls_weighting_scheme unit
_refine_ls_wR_factor_all .11
_refine_ls_wR_factor_obs .11
_reflns_number_observed 1851
_reflns_number_total 7796
_reflns_observed_criterion refl_obs_if_I_>_3.0_sigma(I)
_cod_data_source_file pa1099.cif
_cod_data_source_block pepe
_cod_original_sg_symbol_H-M 'P 2/c'
_cod_database_code 2003393

loop_
_symmetry_equiv_pos_as_xyz
x,y,z
-x,y,1/2-z
-x,-y,-z
x,-y,1/2+z

loop_
_atom_site_label
_atom_site_fract_x
_atom_site_fract_y
_atom_site_fract_z
_atom_site_B_iso_or_equiv
_atom_site_thermal_displace_type
_atom_site_calc_flag
_atom_site_type_symbol
C1 -.1148(8) .0629(13) .3483(7) 6.9(10) Uani d C
C2 -.0387(8) .0169(14) .3599(6) 6.5(10) Uani d C
C3 .0309(8) .0527(12) .4147(6) 6.2(11) Uani d C
C4 .0178(10) .1317(13) .4609(6) 7.4(12) Uani d C
C5 -.0602(10) .1729(14) .4508(7) 8.1(12) Uani d C
C6 -.1269(9) .1428(15) .3932(7) 7.7(12) Uani d C
C7 -.1889(8) .0407(16) .2800(6) 7.9(13) Uani d C
C8 .1134(7) .0187(13) .4174(6) 6.0(10) Uani d C
C9 .1299(6) .1008(13) .3670(6) 5.4(12) Uani d C
C10 .1573(7) .0429(12) .3216(6) 5.7(11) Uani d C
C11 .1652(7) .1126(15) .2706(7) 6.8(12) Uani d C
C12 .1478(7) .2409(14) .2655(7) 6.7(11) Uani d C
C13 .1224(8) .2999(14) .3110(7) 7.3(11) Uani d C
C14 .1117(7) .2279(14) .3601(6) 6.5(11) Uani d C
O15 .1739(5) -.0845(9) .3289(4) 7.1(7) Uani d O
C16 .2582(8) -.1109(16) .3758(8) 9.0(16) Uani d C
C17 .2629(9) -.2511(15) .3852(7) 8.6(12) Uani d C
O18 .2178(5) -.2768(10) .4259(5) 8.6(8) Uani d O
C19 .2220(11) -.4041(16) .4435(9) 10.5(17) Uani d C
C20 .1678(13) -.4272(18) .4787(8) 11.7(18) Uani d C
O21 .0893(11) -.4305(20) .4259(13) 24.0(24) Uani d O
C22 .0374(17) -.4884(29) .4278(12) 20.4(31) Uani d C
C23 -.0433(19) -.4710(19) .3855(17) 20.6(38) Uani d C
O24 -.0719(8) -.3745(17) .3401(8) 17.6(17) Uani d O
C25 -.0575(16) -.2710(34) .3094(14) 26.3(37) Uani d C
C26 -.0012(15) -.2072(20) .3415(10) 15.8(24) Uani d C
O27 -.0308(5) -.0645(9) .3140(4) 6.8(7) Uani d O
C1' -.2973(7) -.3815(14) .3588(7) 6.8(13) Uani d C
C2' -.3631(8) -.4285(13) .3691(6) 6.5(12) Uani d C
C3' -.3925(8) -.3937(13) .4164(6) 6.6(12) Uani d C
C4' -.3370(10) -.3099(17) .4660(7) 9.2(15) Uani d C
C5' -.2670(11) -.2707(16) .4608(8) 10.7(17) Uani d C
C6' -.2444(8) -.2969(15) .4077(7) 8.7(15) Uani d C
C7' -.2821(7) -.4137(16) .2976(6) 7.7(14) Uani d C
C8' -.4724(8) -.4237(14) .4188(6) 7.3(11) Uani d C
C9' -.5343(8) -.3462(13) .3620(6) 5.8(10) Uani d C
C10' -.5985(8) -.4053(12) .3130(6) 5.5(10) Uani d C
C11' -.6530(7) -.3428(14) .2580(6) 6.2(11) Uani d C
C12' -.6428(9) -.2111(14) .2536(7) 7.2(12) Uani d C
C13' -.5795(10) -.1487(13) .3060(7) 7.5(12) Uani d C
C14' -.5240(8) -.2163(13) .3591(7) 6.6(11) Uani d C
O15' -.6073(5) -.5355(9) .3168(4) 6.8(6) Uani d O
C16' -.6585(8) -.5701(14) .3524(7) 7.6(10) Uani d C
C17' -.6488(9) -.7101(15) .3634(7) 7.9(12) Uani d C
O18' -.5675(6) -.7270(9) .4112(5) 7.7(7) Uani d O
C19' -.5527(12) -.8561(17) .4270(9) 11.7(18) Uani d C
C20' -.4614(14) -.8629(22) .4669(9) 14.6(22) Uani d C
O21' -.4438(10) -.8934(15) .4086(9) 18.1(18) Uani d O
C22' -.3603(14) -.9247(24) .4350(10) 15.6(25) Uani d C
C23' -.3478(18) -.9339(21) .3721(15) 19.3(30) Uani d C
O24' -.3391(9) -.8114(20) .3458(7) 18.5(19) Uani d O
C25' -.3935(13) -.7425(27) .3093(9) 17.6(27) Uani d C
C26' -.4222(11) -.6432(15) .3422(7) 10.1(15) Uani d C
O27' -.4131(5) -.5120(9) .3208(3) 6.4(7) Uani d O

loop_
_atom_type_symbol
_atom_type_scat_source
_atom_type_scat_dispersion_real
_atom_type_scat_dispersion_imag
O International_Tables_Vol_IV_Table_2.2B .047 .003
C International_Tables_Vol_IV_Table_2.2B .000 .001
H International_Tables_Vol_IV_Table_2.2B .000 .000

loop_
_geom_angle_atom_site_label_1
_geom_angle_atom_site_label_2
_geom_angle_atom_site_label_3
_geom_angle
_geom_angle_publ_flag
C2 C1 C7 121.6(11) yes
C6 C1 C7 117.8(11) yes
C1 C2 C3 123.0(11) yes
C1 C2 O27 117.5(11) yes
C3 C2 O27 119.5(10) yes
C2 C3 C4 116.3(11) yes
C2 C3 C8 119.7(10) yes
C4 C3 C8 123.6(10) yes
C3 C4 C5 120.5(12) yes
C4 C5 C6 121.2(12) yes
C1 C6 C5 118.4(12) yes
C3 C8 C9 107.4(9) yes
C10 C9 C8 119.1(9) yes
C10 C9 C14 118.4(10) yes
C14 C9 C8 122.1(10) yes
C11 C10 C9 120.8(10) yes
C11 C10 O15 121.8(10) yes
C9 C10 O15 117.4(9) yes
C10 C11 C12 119.5(11) yes
C11 C12 C13 120.2(11) yes
C12 C13 C14 119.5(11) yes
C13 C14 C9 121.4(11) yes
C10 O15 C16 112.3(9) yes
C17 C16 O15 105.7(10) yes
C16 C17 O18 105.0(10) yes
C17 O18 C19 111.8(10) yes
C20 C19 O18 109.3(13) yes
C19 C20 O21 102.1(14) yes
C20 O21 C22 123.(2) yes
C23 C22 O21 124.(3) yes
C22 C23 O24 125.(2) yes
C26 C25 O24 116.(2) yes
C25 C26 O27 103.1(19) yes
C23 O24 C25 150.0(19) yes
C2 O27 C26 114.5(10) yes
C2' C1' C7' 121.8(11) yes
C6' C1' C7' 121.1(11) yes
C1' C2' C3' 128.8(11) yes
C1' C2' O27' 115.7(10) yes
C3' C2' O27' 115.0(10) yes
C2' C3' C4' 112.4(11) yes
C2' C3' C8' 128.3(11) yes
C4' C3' C8' 119.1(11) yes
C3' C4' C5' 120.0(13) yes
C4' C5' C6' 125.4(14) yes
C1' C6' C5' 115.5(12) yes
C3' C8' C9' 104.6(10) yes
C10' C9' C8' 120.5(10) yes
C10' C9' C14' 119.7(11) yes
C14' C9' C8' 119.8(10) yes
C11' C10' C9' 123.5(11) yes
C11' C10' O15' 117.8(10) yes
C9' C10' O15' 118.6(10) yes
C10' C11' C12' 117.6(11) yes
C11' C12' C13' 118.9(12) yes
C12' C13' C14' 121.4(12) yes
C13' C14' C9' 118.7(11) yes
C10' O15' C16' 112.8(9) yes
C17' C16' O15' 106.1(10) yes
C16' C17' O18' 105.2(10) yes
C17' O18' C19' 110.0(10) yes
C20' C19' O18' 104.1(13) yes
C19' C20' O21' 92.8(14) yes
C20' O21' C22' 103.9(15) yes
C23' C22' O21' 98.5(17) yes
C22' C23' O24' 113.0(19) yes
C26' C25' O24' 115.8(18) yes
C25' C26' O27' 113.9(13) yes
C23' O24' C25' 127.6(18) yes
C2' O27' C26' 117.4(9) yes

loop_
_geom_bond_atom_site_label_1
_geom_bond_atom_site_label_2
_geom_bond_distance
_geom_bond_publ_flag
C1 C2 1.39(2) yes
C1 C6 1.40(2) yes
C1 C7 1.608(16) yes
C2 C3 1.424(18) yes
C2 O27 1.395(14) yes
C3 C4 1.42(2) yes
C3 C8 1.51(2) yes
C4 C5 1.41(3) yes
C5 C6 1.416(18) yes
C8 C9 1.55(2) yes
C9 C14 1.40(2) yes
C10 C11 1.42(2) yes
C10 O15 1.394(16) yes
C11 C12 1.41(2) yes
C12 C13 1.42(2) yes
C13 C14 1.41(2) yes
O15 C16 1.502(15) yes
C16 C17 1.52(2) yes
C17 O18 1.46(2) yes
O18 C19 1.41(2) yes
C19 C20 1.50(3) yes
C20 O21 1.45(3) yes
C22 O21 1.14(4) yes
C22 C23 1.41(4) yes
C23 O24 1.40(3) yes
O24 C25 1.38(4) yes
C25 C26 1.20(4) yes
C26 O27 1.66(2) yes
C1' C2' 1.39(2) yes
C1' C6' 1.455(19) yes
C1' C7' 1.54(2) yes
C2' C3' 1.41(2) yes
C2' O27' 1.422(14) yes
C3' C4' 1.475(19) yes
C3' C8' 1.50(2) yes
C4' C5' 1.38(3) yes
C5' C6' 1.42(3) yes
C8' C9' 1.564(17) yes
C9' C14' 1.41(2) yes
C10' C11' 1.409(16) yes
C10' O15' 1.411(16) yes
C11' C12' 1.43(2) yes
C12' C13' 1.443(19) yes
C13' C14' 1.418(18) yes
C16' O15' 1.48(2) yes
C16' C17' 1.52(2) yes
C17' O18' 1.452(16) yes
C19' O18' 1.43(2) yes
C19' C20' 1.54(3) yes
C20' O21' 1.49(3) yes
C22' O21' 1.43(3) yes
C22' C23' 1.51(5) yes
C23' O24' 1.47(3) yes
O24' C25' 1.25(3) yes
C25' C26' 1.50(3) yes
C26' O27' 1.514(19) yes
